data_1516311
loop_
_publ_author_name
'Amri, Mahrez'
'Clarkson, Guy J.'
'Walton, Richard I.'

_publ_section_title
;
 Anisotropic Thermal Expansion of SiO2and AlPO4Clathrasils with the
 AST-Type Structure
;
_journal_issue 14
_journal_name_full 'The Journal of Physical Chemistry C'
_journal_page_first 6726
_journal_paper_doi 10.1021/jp100368e
_journal_volume 114
_journal_year 2010
_chemical_formula_sum 'C7 H14 F N O20 Si10'
_chemical_formula_weight 732.09
_chemical_name_systematic
; 
 ? 
;
_space_group_IT_number 87
_symmetry_cell_setting tetragonal
_symmetry_space_group_name_Hall '-I 4'
_symmetry_space_group_name_H-M 'I 4/m'
_atom_sites_solution_primary direct
_atom_sites_solution_secondary difmap
_audit_creation_method SHELXL-97
_cell_angle_alpha 90.00
_cell_angle_beta 90.00
_cell_angle_gamma 90.00
_cell_formula_units_Z 2
_cell_length_a 9.1540(4)
_cell_length_b 9.1540(4)
_cell_length_c 13.3636(8)
_cell_measurement_reflns_used 1155
_cell_measurement_temperature 200(2)
_cell_measurement_theta_max 28.93
_cell_measurement_theta_min 3.04
_cell_volume 1119.81(10)
_computing_cell_refinement 'CrysAlis RED, Oxford Diffraction Ltd'
_computing_data_collection 'CrysAlis CCD, Oxford Diffraction Ltd'
_computing_data_reduction 'CrysAlis RED, Oxford Diffraction Ltd'
_computing_molecular_graphics 'SHELXTL (Sheldrick, 1997)'
_computing_publication_material 'SHELXTL (Sheldrick, 1997)'
_computing_structure_refinement 'SHELXL-97 (Sheldrick, 1997)'
_computing_structure_solution 'SHELXS-97 (Sheldrick, 1990)'
_diffrn_ambient_temperature 200(2)
_diffrn_detector_area_resol_mean 10.2833
_diffrn_measured_fraction_theta_full 0.992
_diffrn_measured_fraction_theta_max 0.890
_diffrn_measurement_device_type 'Oxford Diffraction Gemini R'
_diffrn_measurement_method '\f & \w scans'
_diffrn_radiation_monochromator graphite
_diffrn_radiation_source 'Enhance (Mo) X-ray Source'
_diffrn_radiation_type MoK\a
_diffrn_radiation_wavelength 0.71073
_diffrn_reflns_av_R_equivalents 0.0197
_diffrn_reflns_av_sigmaI/netI 0.0266
_diffrn_reflns_limit_h_max 11
_diffrn_reflns_limit_h_min -6
_diffrn_reflns_limit_k_max 11
_diffrn_reflns_limit_k_min -12
_diffrn_reflns_limit_l_max 17
_diffrn_reflns_limit_l_min -17
_diffrn_reflns_number 1789
_diffrn_reflns_theta_full 27.00
_diffrn_reflns_theta_max 29.08
_diffrn_reflns_theta_min 3.05
_diffrn_standards_decay_% nil
_exptl_absorpt_coefficient_mu 0.698
_exptl_absorpt_correction_T_max 1.00
_exptl_absorpt_correction_T_min 0.90
_exptl_absorpt_correction_type multi-scan
_exptl_absorpt_process_details 'ABSPACK(CrysAlis, Oxford Diffraction)'
_exptl_crystal_colour colourless
_exptl_crystal_density_diffrn 2.171
_exptl_crystal_density_method 'not measured'
_exptl_crystal_description block
_exptl_crystal_F_000 744
_exptl_crystal_size_max 0.1
_exptl_crystal_size_mid 0.1
_exptl_crystal_size_min 0.1
_refine_diff_density_max 0.433
_refine_diff_density_min -0.425
_refine_diff_density_rms 0.092
_refine_ls_extinction_method none
_refine_ls_goodness_of_fit_ref 1.153
_refine_ls_hydrogen_treatment undef
_refine_ls_matrix_type full
_refine_ls_number_parameters 60
_refine_ls_number_reflns 701
_refine_ls_number_restraints 6
_refine_ls_restrained_S_all 1.160
_refine_ls_R_factor_all 0.0417
_refine_ls_R_factor_gt 0.0335
_refine_ls_shift/su_max 0.001
_refine_ls_shift/su_mean 0.000
_refine_ls_structure_factor_coef Fsqd
_refine_ls_weighting_details 'calc w=1/[\s^2^(Fo^2^)+(0.0348P)^2^+4.3729P] where P=(Fo^2^+2Fc^2^)/3'
_refine_ls_weighting_scheme calc
_refine_ls_wR_factor_gt 0.0888
_refine_ls_wR_factor_ref 0.0914
_reflns_number_gt 604
_reflns_number_total 701
_reflns_threshold_expression >2sigma(I)
_cod_data_source_file SiO2(Q)200.cif
_cod_data_source_block ma200
_cod_original_sg_symbol_H-M I4/m
_cod_database_code 1516311

loop_
_symmetry_equiv_pos_as_xyz
'x, y, z'
'-x, -y, z'
'-y, x, z'
'y, -x, z'
'x+1/2, y+1/2, z+1/2'
'-x+1/2, -y+1/2, z+1/2'
'-y+1/2, x+1/2, z+1/2'
'y+1/2, -x+1/2, z+1/2'
'-x, -y, -z'
'x, y, -z'
'y, -x, -z'
'-y, x, -z'
'-x+1/2, -y+1/2, -z+1/2'
'x+1/2, y+1/2, -z+1/2'
'y+1/2, -x+1/2, -z+1/2'
'-y+1/2, x+1/2, -z+1/2'

loop_
_atom_site_label
_atom_site_type_symbol
_atom_site_fract_x
_atom_site_fract_y
_atom_site_fract_z
_atom_site_U_iso_or_equiv
_atom_site_adp_type
_atom_site_occupancy
_atom_site_symmetry_multiplicity
_atom_site_calc_flag
_atom_site_refinement_flags
Si1 Si 0.45996(7) 0.26927(7) 0.38625(5) 0.0078(2) Uani 1 1 d .
Si2 Si 0.5000 0.0000 0.2500 0.0068(3) Uani 1 4 d S
F1 F 0.5000 0.5000 0.5000 0.0222(11) Uani 1 8 d S
O1 O 0.43166(19) 0.12687(18) 0.31822(13) 0.0104(4) Uani 1 1 d .
O2 O 0.6194(2) 0.3305(2) 0.35803(14) 0.0152(4) Uani 1 1 d .
O3 O 0.4494(3) 0.2119(3) 0.5000 0.0165(6) Uani 1 2 d S
N1 N 0.1315(12) 0.0532(15) 0.5000 0.040(2) Uani 0.25 2 d SP
C1 C 0.1315(12) 0.0532(15) 0.5000 0.040(2) Uani 0.25 2 d SP
C2 C 0.066(3) 0.132(3) 0.4316(16) 0.106(6) Uani 0.40 1 d PU
C3 C 0.168(6) -0.026(6) 0.5000 0.119(16) Uiso 0.30 2 d SP
C4 C -0.076(3) 0.053(4) 0.393(2) 0.063(7) Uiso 0.20 1 d P

loop_
_atom_site_aniso_label
_atom_site_aniso_U_11
_atom_site_aniso_U_22
_atom_site_aniso_U_33
_atom_site_aniso_U_23
_atom_site_aniso_U_13
_atom_site_aniso_U_12
Si1 0.0078(3) 0.0079(3) 0.0077(3) -0.0007(3) 0.0001(3) 0.0000(2)
Si2 0.0065(4) 0.0065(4) 0.0072(6) 0.000 0.000 0.000
F1 0.0238(15) 0.0238(15) 0.019(2) 0.000 0.000 0.000
O1 0.0105(8) 0.0095(8) 0.0113(8) -0.0034(7) 0.0017(7) 0.0003(7)
O2 0.0116(9) 0.0149(9) 0.0192(10) -0.0072(8) 0.0058(8) -0.0047(7)
O3 0.0283(16) 0.0123(13) 0.0088(12) 0.000 0.000 -0.0033(11)
N1 0.035(5) 0.048(7) 0.039(6) 0.000 0.000 -0.001(5)
C1 0.035(5) 0.048(7) 0.039(6) 0.000 0.000 -0.001(5)
C2 0.109(9) 0.099(8) 0.109(9) 0.015(7) 0.016(7) -0.015(6)

loop_
_atom_type_symbol
_atom_type_description
_atom_type_scat_dispersion_real
_atom_type_scat_dispersion_imag
_atom_type_scat_source
C C 0.0033 0.0016 'International Tables Vol C Tables 4.2.6.8 and 6.1.1.4'
H H 0.0000 0.0000 'International Tables Vol C Tables 4.2.6.8 and 6.1.1.4'
N N 0.0061 0.0033 'International Tables Vol C Tables 4.2.6.8 and 6.1.1.4'
O O 0.0106 0.0060 'International Tables Vol C Tables 4.2.6.8 and 6.1.1.4'
F F 0.0171 0.0103 'International Tables Vol C Tables 4.2.6.8 and 6.1.1.4'
Si Si 0.0817 0.0704 'International Tables Vol C Tables 4.2.6.8 and 6.1.1.4'

loop_
_geom_angle_atom_site_label_1
_geom_angle_atom_site_label_2
_geom_angle_atom_site_label_3
_geom_angle
_geom_angle_site_symmetry_1
_geom_angle_site_symmetry_3
O2 Si1 O2 113.16(15) 4_565 .
O2 Si1 O1 105.18(10) 4_565 .
O2 Si1 O1 107.19(10) . .
O2 Si1 O3 112.54(13) 4_565 .
O2 Si1 O3 112.91(13) . .
O1 Si1 O3 105.03(12) . .
O1 Si2 O1 110.70(13) 16_545 15
O1 Si2 O1 108.86(6) 16_545 .
O1 Si2 O1 108.86(6) 15 .
O1 Si2 O1 108.86(6) 16_545 2_655
O1 Si2 O1 108.86(6) 15 2_655
O1 Si2 O1 110.70(13) . 2_655
Si2 O1 Si1 147.62(12) . .
Si1 O2 Si1 140.97(13) 3_655 .
Si1 O3 Si1 141.31(19) 10_556 .
C3 N1 C2 133.8(16) . 10_556
C3 N1 C2 133.8(16) . .
C2 N1 C2 89(2) 10_556 .
C3 N1 C2 46(2) . 4
C2 N1 C2 150.6(18) 10_556 4
C2 N1 C2 88.5(19) . 4
C3 N1 C2 46(2) . 11_556
C2 N1 C2 88.5(19) 10_556 11_556
C2 N1 C2 150.6(18) . 11_556
C2 N1 C2 80(2) 4 11_556
C3 N1 C3 162(5) . 3
C2 N1 C3 44.4(11) 10_556 3
C2 N1 C3 44.4(11) . 3
C2 N1 C3 124.5(15) 4 3
C2 N1 C3 124.5(15) 11_556 3
C3 N1 C4 108(2) . 4
C2 N1 C4 110.1(17) 10_556 4
C2 N1 C4 26.7(14) . 4
C2 N1 C4 62.0(17) 4 4
C2 N1 C4 131.8(14) 11_556 4
C3 N1 C4 66.7(13) 3 4
C3 N1 C4 108(2) . 11_556
C2 N1 C4 26.7(14) 10_556 11_556
C2 N1 C4 110.1(17) . 11_556
C2 N1 C4 131.8(14) 4 11_556
C2 N1 C4 62.0(17) 11_556 11_556
C3 N1 C4 66.7(13) 3 11_556
C4 N1 C4 125(2) 4 11_556
C3 N1 C4 68(2) . 2
C2 N1 C4 136.1(14) 10_556 2
C2 N1 C4 67.2(15) . 2
C2 N1 C4 22.8(13) 4 2
C2 N1 C4 95.6(13) 11_556 2
C3 N1 C4 101.8(16) 3 2
C4 N1 C4 40.5(15) 4 2
C4 N1 C4 130.2(17) 11_556 2
C3 N1 C4 68(2) . 9_556
C2 N1 C4 67.2(15) 10_556 9_556
C2 N1 C4 136.1(14) . 9_556
C2 N1 C4 95.6(13) 4 9_556
C2 N1 C4 22.8(13) 11_556 9_556
C3 N1 C4 101.8(16) 3 9_556
C4 N1 C4 130.2(17) 4 9_556
C4 N1 C4 40.5(15) 11_556 9_556
C4 N1 C4 105(2) 2 9_556
C3 N1 N1 48(4) . 11_556
C2 N1 N1 109.1(11) 10_556 11_556
C2 N1 N1 109.1(11) . 11_556
C2 N1 N1 45.1(10) 4 11_556
C2 N1 N1 45.1(10) 11_556 11_556
C3 N1 N1 114(2) 3 11_556
C4 N1 N1 86.7(10) 4 11_556
C4 N1 N1 86.7(10) 11_556 11_556
C4 N1 N1 52.7(11) 2 11_556
C4 N1 N1 52.7(11) 9_556 11_556
C3 N1 C1 48(4) . 11_556
C2 N1 C1 109.1(11) 10_556 11_556
C2 N1 C1 109.1(11) . 11_556
C2 N1 C1 45.1(10) 4 11_556
C2 N1 C1 45.1(10) 11_556 11_556
C3 N1 C1 114(2) 3 11_556
C4 N1 C1 86.7(10) 4 11_556
C4 N1 C1 86.7(10) 11_556 11_556
C4 N1 C1 52.7(11) 2 11_556
C4 N1 C1 52.7(11) 9_556 11_556
N1 N1 C1 0.0(8) 11_556 11_556
C4 C2 C3 141(6) 4 3
C4 C2 N1 100(4) 4 .
C3 C2 N1 74(3) 3 .
C4 C2 C1 109(4) 4 3
C3 C2 C1 33(3) 3 3
N1 C2 C1 84.4(13) . 3
C4 C2 N1 109(4) 4 3
C3 C2 N1 33(3) 3 3
N1 C2 N1 84.4(13) . 3
C1 C2 N1 0.0(7) 3 3
C4 C2 C4 47(4) 4 .
C3 C2 C4 98(4) 3 .
N1 C2 C4 111(2) . .
C1 C2 C4 65.0(15) 3 .
N1 C2 C4 65.0(15) 3 .
C4 C2 C4 31(3) 4 2
C3 C2 C4 125(4) 3 2
N1 C2 C4 69.9(16) . 2
C1 C2 C4 102.9(18) 3 2
N1 C2 C4 102.9(18) 3 2
C4 C2 C4 60.4(18) . 2
C4 C2 C2 134(3) 4 10_556
C3 C2 C2 29(3) 3 10_556
N1 C2 C2 45.7(11) . 10_556
C1 C2 C2 50.1(10) 3 10_556
N1 C2 C2 50.1(10) 3 10_556
C4 C2 C2 109.2(13) . 10_556
C4 C2 C2 107.0(12) 2 10_556
C4 C2 C2 68(3) 4 3
C3 C2 C2 76(4) 3 3
N1 C2 C2 105.1(9) . 3
C1 C2 C2 43.2(12) 3 3
N1 C2 C2 43.2(12) 3 3
C4 C2 C2 21.9(11) . 3
C4 C2 C2 75.3(11) 2 3
C2 C2 C2 90.000(6) 10_556 3
C4 C2 C2 53(3) 4 4
C3 C2 C2 115(3) 3 4
N1 C2 C2 48.2(13) . 4
C1 C2 C2 103.9(9) 3 4
N1 C2 C2 103.9(9) 3 4
C4 C2 C2 79.8(13) . 4
C4 C2 C2 22.7(9) 2 4
C2 C2 C2 90.000(2) 10_556 4
C2 C2 C2 90.000(5) 3 4
C4 C2 C3 84(4) 4 .
C3 C2 C3 90(4) 3 .
N1 C2 C3 17.2(10) . .
C1 C2 C3 93.8(18) 3 .
N1 C2 C3 93.8(18) 3 .
C4 C2 C3 102(2) . .
C4 C2 C3 53.5(17) 2 .
C2 C2 C3 62.0(9) 10_556 .
C2 C2 C3 102.9(19) 3 .
C2 C2 C3 31.3(12) 4 .
N1 C3 C2 101(4) . 4
N1 C3 C2 101(4) . 11_556
C2 C3 C2 123(6) 4 11_556
N1 C3 N1 108(5) . 11_556
C2 C3 N1 62(3) 4 11_556
C2 C3 N1 62(3) 11_556 11_556
N1 C3 C1 108(5) . 11_556
C2 C3 C1 62(3) 4 11_556
C2 C3 C1 62(3) 11_556 11_556
N1 C3 C1 0.0(11) 11_556 11_556
N1 C3 C4 85(3) . 2
C2 C3 C4 16(2) 4 2
C2 C3 C4 122(5) 11_556 2
N1 C3 C4 62(2) 11_556 2
C1 C3 C4 62(2) 11_556 2
N1 C3 C4 85(3) . 9_556
C2 C3 C4 122(5) 4 9_556
C2 C3 C4 16(2) 11_556 9_556
N1 C3 C4 62(2) 11_556 9_556
C1 C3 C4 62(2) 11_556 9_556
C4 C3 C4 117(4) 2 9_556
N1 C3 C2 29.0(12) . 10_556
C2 C3 C2 121(5) 4 10_556
C2 C3 C2 72(3) 11_556 10_556
N1 C3 C2 99(3) 11_556 10_556
C1 C3 C2 99(3) 11_556 10_556
C4 C3 C2 105(3) 2 10_556
C4 C3 C2 57.8(19) 9_556 10_556
N1 C3 C2 29.0(12) . .
C2 C3 C2 72(3) 4 .
C2 C3 C2 121(5) 11_556 .
N1 C3 C2 99(3) 11_556 .
C1 C3 C2 99(3) 11_556 .
C4 C3 C2 57.8(19) 2 .
C4 C3 C2 105(3) 9_556 .
C2 C3 C2 56.0(19) 10_556 .
N1 C3 C4 50.1(19) . 4
C2 C3 C4 51(3) 4 4
C2 C3 C4 128(5) 11_556 4
N1 C3 C4 86(2) 11_556 4
C1 C3 C4 86(2) 11_556 4
C4 C3 C4 36.5(16) 2 4
C4 C3 C4 114(3) 9_556 4
C2 C3 C4 75(2) 10_556 4
C2 C3 C4 21.5(11) . 4
N1 C3 C4 50.1(19) . 11_556
C2 C3 C4 128(5) 4 11_556
C2 C3 C4 51(3) 11_556 11_556
N1 C3 C4 86(2) 11_556 11_556
C1 C3 C4 86(2) 11_556 11_556
C4 C3 C4 114(3) 2 11_556
C4 C3 C4 36.5(16) 9_556 11_556
C2 C3 C4 21.5(11) 10_556 11_556
C2 C3 C4 75(2) . 11_556
C4 C3 C4 91(3) 4 11_556
C2 C4 C4 131(4) 3 4
C2 C4 C4 107(5) 3 3
C4 C4 C4 90.000(5) 4 3
C2 C4 C2 106(4) 3 .
C4 C4 C2 27(2) 4 .
C4 C4 C2 108(2) 3 .
C2 C4 N1 53(3) 3 3
C4 C4 N1 78(2) 4 3
C4 C4 N1 114.6(9) 3 3
C2 C4 N1 53.1(13) . 3
C2 C4 C1 53(3) 3 3
C4 C4 C1 78(2) 4 3
C4 C4 C1 114.6(9) 3 3
C2 C4 C1 53.1(13) . 3
N1 C4 C1 0.000(1) 3 3
C2 C4 C3 23(3) 3 9_556
C4 C4 C3 121.5(18) 4 9_556
C4 C4 C3 87(3) 3 9_556
C2 C4 C3 102(2) . 9_556
N1 C4 C3 51.4(18) 3 9_556
C1 C4 C3 51.4(18) 3 9_556
C2 C4 C4 132(3) 3 2
C4 C4 C4 45.000(4) 4 2
C4 C4 C4 45.000(5) 3 2
C2 C4 C4 66(2) . 2
N1 C4 C4 98.7(15) 3 2
C1 C4 C4 98.7(15) 3 2
C3 C4 C4 109(2) 9_556 2
C2 C4 C2 89(3) 3 2
C4 C4 C2 97(2) 4 2
C4 C4 C2 18.4(15) 3 2
C2 C4 C2 108(2) . 2
N1 C4 C2 99.3(17) 3 2
C1 C4 C2 99.3(17) 3 2
C3 C4 C2 69(2) 9_556 2
C4 C4 C2 54(2) 2 2
C2 C4 N1 48(3) 3 9_556
C4 C4 N1 111.9(10) 4 9_556
C4 C4 N1 61.3(18) 3 9_556
C2 C4 N1 102.8(18) . 9_556
N1 C4 N1 64.8(11) 3 9_556
C1 C4 N1 64.8(11) 3 9_556
C3 C4 N1 26.2(18) 9_556 9_556
C4 C4 N1 85.7(17) 2 9_556
C2 C4 N1 43.0(10) 2 9_556
C2 C4 C1 48(3) 3 9_556
C4 C4 C1 111.9(10) 4 9_556
C4 C4 C1 61.3(18) 3 9_556
C2 C4 C1 102.8(18) . 9_556
N1 C4 C1 64.8(11) 3 9_556
C1 C4 C1 64.8(11) 3 9_556
C3 C4 C1 26.2(18) 9_556 9_556
C4 C4 C1 85.7(17) 2 9_556
C2 C4 C1 43.0(10) 2 9_556
N1 C4 C1 0.0(9) 9_556 9_556
C2 C4 C3 75(4) 3 3
C4 C4 C3 57(2) 4 3
C4 C4 C3 115.9(18) 3 3
C2 C4 C3 30.9(15) . 3
N1 C4 C3 22.2(13) 3 3
C1 C4 C3 22.2(13) 3 3
C3 C4 C3 72.8(19) 9_556 3
C4 C4 C3 86(2) 2 3
C2 C4 C3 105.8(19) 2 3
N1 C4 C3 81.3(15) 9_556 3
C1 C4 C3 81.3(15) 9_556 3

loop_
_geom_bond_atom_site_label_1
_geom_bond_atom_site_label_2
_geom_bond_distance
_geom_bond_site_symmetry_2
Si1 O2 1.6081(19) 4_565
Si1 O2 1.6083(19) .
Si1 O1 1.6101(18) .
Si1 O3 1.6111(11) .
Si2 O1 1.6036(17) 16_545
Si2 O1 1.6036(17) 15
Si2 O1 1.6036(17) .
Si2 O1 1.6036(17) 2_655
O2 Si1 1.6081(19) 3_655
O3 Si1 1.6111(11) 10_556
N1 C3 0.80(5) .
N1 C2 1.31(2) 10_556
N1 C2 1.31(2) .
N1 C2 1.42(2) 4
N1 C2 1.42(2) 11_556
N1 C3 1.43(5) 3
N1 C4 1.61(3) 4
N1 C4 1.61(3) 11_556
N1 C4 1.80(3) 2
N1 C4 1.80(3) 9_556
N1 N1 1.836(15) 11_556
N1 C1 1.836(15) 11_556
C2 C4 0.74(3) 4
C2 C3 1.04(3) 3
C2 C1 1.42(2) 3
C2 N1 1.42(2) 3
C2 C4 1.57(4) .
C2 C4 1.77(4) 2
C2 C2 1.83(4) 10_556
C2 C2 1.91(3) 3
C2 C2 1.91(3) 4
C2 C3 1.95(5) .
C3 C2 1.04(3) 4
C3 C2 1.04(3) 11_556
C3 N1 1.43(5) 11_556
C3 C1 1.43(5) 11_556
C3 C4 1.68(4) 2
C3 C4 1.68(4) 9_556
C3 C2 1.95(5) 10_556
C3 C4 2.01(5) 4
C3 C4 2.01(5) 11_556
C4 C2 0.74(3) 3
C4 C4 1.19(4) 4
C4 C4 1.19(4) 3
C4 N1 1.61(3) 3
C4 C1 1.61(3) 3
C4 C3 1.68(4) 9_556
C4 C4 1.69(5) 2
C4 C2 1.77(4) 2
C4 N1 1.80(3) 9_556
C4 C1 1.80(3) 9_556
C4 C3 2.01(5) 3
